data_8102673
loop_
_publ_author_name
'Ying-Qun Yang'
'Chang-Hong Li'
'Wei Li'
'Yun-Fei Kuang'

_publ_section_title
;
 Crystal structure of
 aqua(2,2'-bipyridine-k2N,N')-bis((2,4-dichlorophenoxyacetato-kO)copper(II),
 Cu(H2O)(C10H8N2)(C8H5Cl2O3)2
;
_journal_issue 2
_journal_name_full 'Zeitschrift f\"ur Kristallographie - New Crystal Structures'
_journal_page_first 255
_journal_volume 225
_journal_year 2010
_chemical_formula_sum 'C26 H20 Cl4 Cu N2 O7'
_chemical_formula_weight 677.78
_chemical_name_systematic
; 
aqua-(2,2'-bipyridine-k2N, N')-bis((2,4-dichlorophenoxy-
aceticato-kO)copper(II), Cu(H2O)(C10H8N2)(C8H5Cl2O3)2
;
_space_group_IT_number 15
_symmetry_cell_setting monoclinic
_symmetry_space_group_name_Hall '-C 2yc'
_symmetry_space_group_name_H-M 'C 1 2/c 1'
_atom_sites_solution_hydrogens geom
_atom_sites_solution_primary direct
_atom_sites_solution_secondary difmap
_audit_creation_method SHELXL-97
_cell_angle_alpha 90.00
_cell_angle_beta 102.46(3)
_cell_angle_gamma 90.00
_cell_formula_units_Z 8
_cell_length_a 39.686(8)
_cell_length_b 7.1543(14)
_cell_length_c 19.578(4)
_cell_measurement_reflns_used 9359
_cell_measurement_temperature 113(2)
_cell_measurement_theta_max 27.906
_cell_measurement_theta_min 1.650
_cell_volume 5428(2)
_computing_cell_refinement CrystalClear
_computing_data_collection CrystalClear
_computing_data_reduction CrystalClear
_computing_molecular_graphics 'Bruker SHELXTL'
_computing_publication_material 'CrystalStructure 3.8'
_computing_structure_refinement 'SHELXL-97 (Sheldrick, 1997)'
_computing_structure_solution 'SHELXS-97 (Sheldrick, 1990)'
_diffrn_ambient_temperature 113(2)
_diffrn_detector_area_resol_mean 14.63
_diffrn_measured_fraction_theta_full 0.996
_diffrn_measured_fraction_theta_max 0.996
_diffrn_measurement_device_type 'Rigaku Saturn CCD area detector'
_diffrn_measurement_method '\w and \f scans'
_diffrn_radiation_monochromator multilayer
_diffrn_radiation_source 'rotating anode'
_diffrn_radiation_type MoK\a
_diffrn_radiation_wavelength 0.71073
_diffrn_reflns_av_R_equivalents 0.0362
_diffrn_reflns_av_sigmaI/netI 0.0338
_diffrn_reflns_limit_h_max 46
_diffrn_reflns_limit_h_min -44
_diffrn_reflns_limit_k_max 8
_diffrn_reflns_limit_k_min -8
_diffrn_reflns_limit_l_max 21
_diffrn_reflns_limit_l_min -23
_diffrn_reflns_number 19154
_diffrn_reflns_theta_full 25.02
_diffrn_reflns_theta_max 25.02
_diffrn_reflns_theta_min 2.10
_diffrn_standards_decay_% 0
_diffrn_standards_interval_count 0
_diffrn_standards_interval_time 0
_diffrn_standards_number 0
_exptl_absorpt_coefficient_mu 1.248
_exptl_absorpt_correction_T_max 0.8646
_exptl_absorpt_correction_T_min 0.7883
_exptl_absorpt_correction_type multi-scan
_exptl_absorpt_process_details CrystalClear
_exptl_crystal_density_diffrn 1.659
_exptl_crystal_density_method 'not measured'
_exptl_crystal_F_000 2744
_exptl_crystal_size_max 0.20
_exptl_crystal_size_mid 0.18
_exptl_crystal_size_min 0.12
_refine_diff_density_max 0.540
_refine_diff_density_min -0.710
_refine_diff_density_rms 0.117
_refine_ls_extinction_coef 0.0081(3)
_refine_ls_extinction_expression Fc^*^=kFc[1+0.001xFc^2^\l^3^/sin(2\q)]^-1/4^
_refine_ls_extinction_method SHELXL
_refine_ls_goodness_of_fit_ref 1.136
_refine_ls_hydrogen_treatment mixed
_refine_ls_matrix_type full
_refine_ls_number_parameters 367
_refine_ls_number_reflns 4765
_refine_ls_number_restraints 3
_refine_ls_restrained_S_all 1.137
_refine_ls_R_factor_all 0.0419
_refine_ls_R_factor_gt 0.0386
_refine_ls_shift/su_max 0.001
_refine_ls_shift/su_mean 0.000
_refine_ls_structure_factor_coef Fsqd
_refine_ls_weighting_details 'calc w=1/[\s^2^(Fo^2^)+(0.0576P)^2^+0.0000P] where P=(Fo^2^+2Fc^2^)/3'
_refine_ls_weighting_scheme calc
_refine_ls_wR_factor_gt 0.0920
_refine_ls_wR_factor_ref 0.0939
_reflns_number_gt 4259
_reflns_number_total 4765
_reflns_threshold_expression >2sigma(I)
_cod_data_source_file 1267-2931.cff
_cod_data_source_block m091206d
_cod_depositor_comments
;
The following automatic conversions were performed:
'_symmetry_cell_setting' value 'Monoclinic' changed to 'monoclinic'
according to '/home/saulius/struct/CIF-dictionaries/cif_core.dic'
dictionary named 'cif_core.dic' version 2.4.1 from
2010-06-29.

'_exptl_absorpt_correction_type' value 'MULTI-SCAN' changed
to 'multi-scan' according to
'/home/saulius/struct/CIF-dictionaries/cif_core.dic' dictionary named
'cif_core.dic' version 2.4.1 from 2010-06-29.

Automatic conversion script
Id: cif_fix_enum 1555 2011-01-17 13:19:09Z saulius 
;
_cod_original_cell_volume 5427.6(19)
_cod_original_sg_symbol_H-M C2/c
_cod_database_code 8102673

loop_
_symmetry_equiv_pos_as_xyz
'x, y, z'
'-x, y, -z+1/2'
'x+1/2, y+1/2, z'
'-x+1/2, y+1/2, -z+1/2'
'-x, -y, -z'
'x, -y, z-1/2'
'-x+1/2, -y+1/2, -z'
'x+1/2, -y+1/2, z-1/2'

loop_
_atom_site_label
_atom_site_type_symbol
_atom_site_fract_x
_atom_site_fract_y
_atom_site_fract_z
_atom_site_U_iso_or_equiv
_atom_site_adp_type
_atom_site_occupancy
_atom_site_symmetry_multiplicity
_atom_site_calc_flag
_atom_site_refinement_flags
_atom_site_disorder_assembly
_atom_site_disorder_group
Cu1 Cu 0.090435(7) 0.60536(4) 0.073246(14) 0.01700(12) Uani 1 1 d . . .
Cl1 Cl 0.195318(17) 1.41576(8) 0.29407(3) 0.02857(18) Uani 1 1 d . . .
Cl2 Cl 0.269247(18) 1.45831(11) 0.09342(4) 0.0409(2) Uani 1 1 d . . .
Cl3 Cl 0.039066(15) 0.87040(8) 0.43329(3) 0.02302(16) Uani 1 1 d . . .
Cl4 Cl 0.168704(15) 1.13927(8) 0.48223(3) 0.02532(17) Uani 1 1 d . . .
O1 O 0.04321(4) 0.8799(2) 0.28784(8) 0.0240(4) Uani 1 1 d . . .
O2 O 0.07542(5) 0.5962(2) 0.22917(9) 0.0277(4) Uani 1 1 d . . .
O3 O 0.05921(4) 0.7276(2) 0.12297(8) 0.0212(4) Uani 1 1 d . . .
O4 O 0.13253(4) 0.6746(2) 0.14007(8) 0.0209(4) Uani 1 1 d . . .
O5 O 0.12309(4) 0.9837(2) 0.12788(9) 0.0242(4) Uani 1 1 d . . .
O6 O 0.17695(4) 1.0543(2) 0.23897(8) 0.0229(4) Uani 1 1 d . . .
O7 O 0.08699(4) 0.3289(2) 0.13196(8) 0.0229(4) Uani 1 1 d D . .
H7A H 0.0861 0.3516 0.1726 0.034 Uiso 1 1 calc RD . .
N1 N 0.05480(5) 0.6179(2) -0.01635(10) 0.0168(4) Uani 1 1 d . . .
N2 N 0.11744(5) 0.4924(3) 0.00917(10) 0.0178(4) Uani 1 1 d . . .
C1 C 0.07277(6) 0.9466(3) 0.32951(12) 0.0196(5) Uani 1 1 d . . .
C2 C 0.07443(6) 0.9467(3) 0.40186(12) 0.0180(5) Uani 1 1 d . . .
C3 C 0.10362(6) 1.0052(3) 0.44938(12) 0.0188(5) Uani 1 1 d . . .
H3 H 0.1046 1.0015 0.4972 0.023 Uiso 1 1 calc R . .
C4 C 0.13120(6) 1.0691(3) 0.42380(12) 0.0195(5) Uani 1 1 d . . .
C5 C 0.13032(7) 1.0775(3) 0.35273(13) 0.0220(5) Uani 1 1 d . . .
H5 H 0.1490 1.1242 0.3366 0.026 Uiso 1 1 calc R . .
C6 C 0.10095(6) 1.0149(3) 0.30595(12) 0.0223(5) Uani 1 1 d . . .
H6 H 0.1002 1.0189 0.2582 0.027 Uiso 1 1 calc R . .
C7 C 0.04079(7) 0.8766(4) 0.21356(12) 0.0254(6) Uani 1 1 d . . .
H7C H 0.0493 0.9946 0.1995 0.030 Uiso 1 1 calc R . .
H7D H 0.0167 0.8660 0.1903 0.030 Uiso 1 1 calc R . .
C8 C 0.06079(6) 0.7179(3) 0.18858(12) 0.0209(5) Uani 1 1 d . . .
C9 C 0.02247(6) 0.6751(3) -0.02284(12) 0.0211(5) Uani 1 1 d . . .
H9 H 0.0151 0.7128 0.0170 0.025 Uiso 1 1 calc R . .
C10 C -0.00089(6) 0.6809(3) -0.08694(13) 0.0246(5) Uani 1 1 d . . .
H10 H -0.0236 0.7187 -0.0901 0.030 Uiso 1 1 calc R . .
C11 C 0.01073(7) 0.6288(4) -0.14557(13) 0.0273(6) Uani 1 1 d . . .
H11 H -0.0042 0.6321 -0.1892 0.033 Uiso 1 1 calc R . .
C12 C 0.04448(7) 0.5718(3) -0.13992(13) 0.0235(6) Uani 1 1 d . . .
H12 H 0.0525 0.5382 -0.1794 0.028 Uiso 1 1 calc R . .
C13 C 0.06605(6) 0.5656(3) -0.07418(12) 0.0186(5) Uani 1 1 d . . .
C14 C 0.10204(6) 0.4982(3) -0.05980(12) 0.0180(5) Uani 1 1 d . . .
C15 C 0.11926(6) 0.4401(3) -0.11054(12) 0.0208(5) Uani 1 1 d . . .
H15 H 0.1087 0.4472 -0.1577 0.025 Uiso 1 1 calc R . .
C16 C 0.15238(6) 0.3718(3) -0.08995(13) 0.0212(5) Uani 1 1 d . . .
H16 H 0.1644 0.3327 -0.1233 0.025 Uiso 1 1 calc R . .
C17 C 0.16769(6) 0.3616(3) -0.01926(12) 0.0211(5) Uani 1 1 d . . .
H17 H 0.1898 0.3135 -0.0045 0.025 Uiso 1 1 calc R . .
C18 C 0.14949(6) 0.4240(3) 0.02858(13) 0.0218(5) Uani 1 1 d . . .
H18 H 0.1598 0.4185 0.0760 0.026 Uiso 1 1 calc R . .
C19 C 0.13841(6) 0.8459(3) 0.15669(11) 0.0174(5) Uani 1 1 d . . .
C20 C 0.16722(6) 0.8656(3) 0.22164(12) 0.0217(5) Uani 1 1 d . . .
H20A H 0.1598 0.8086 0.2609 0.026 Uiso 1 1 calc R . .
H20B H 0.1873 0.7975 0.2143 0.026 Uiso 1 1 calc R . .
C21 C 0.19769(6) 1.1399(3) 0.20192(12) 0.0198(5) Uani 1 1 d . . .
C22 C 0.20907(6) 1.0615(3) 0.14578(13) 0.0240(5) Uani 1 1 d . . .
H22 H 0.2017 0.9425 0.1302 0.029 Uiso 1 1 calc R . .
C23 C 0.23123(6) 1.1586(4) 0.11309(13) 0.0278(6) Uani 1 1 d . . .
H23 H 0.2391 1.1044 0.0762 0.033 Uiso 1 1 calc R . .
C24 C 0.24161(6) 1.3351(4) 0.13528(13) 0.0260(6) Uani 1 1 d . . .
C25 C 0.23056(6) 1.4184(3) 0.19038(13) 0.0249(6) Uani 1 1 d . . .
H25 H 0.2376 1.5388 0.2048 0.030 Uiso 1 1 calc R . .
C26 C 0.20894(6) 1.3192(3) 0.22346(12) 0.0200(5) Uani 1 1 d . . .
H7B H 0.1016(7) 0.244(4) 0.1264(13) 0.084(14) Uiso 1 1 d D . .

loop_
_atom_site_aniso_label
_atom_site_aniso_U_11
_atom_site_aniso_U_22
_atom_site_aniso_U_33
_atom_site_aniso_U_23
_atom_site_aniso_U_13
_atom_site_aniso_U_12
Cu1 0.02084(19) 0.01826(18) 0.01185(18) -0.00158(11) 0.00337(12) -0.00045(11)
Cl1 0.0401(4) 0.0207(3) 0.0278(4) -0.0070(2) 0.0138(3) -0.0048(3)
Cl2 0.0353(4) 0.0541(5) 0.0374(4) 0.0000(3) 0.0170(3) -0.0166(3)
Cl3 0.0264(3) 0.0238(3) 0.0212(3) -0.0022(2) 0.0105(2) 0.0007(2)
Cl4 0.0256(3) 0.0248(3) 0.0247(3) -0.0055(2) 0.0036(3) -0.0003(2)
O1 0.0241(9) 0.0342(10) 0.0134(8) -0.0057(7) 0.0037(7) 0.0030(7)
O2 0.0379(11) 0.0310(10) 0.0145(9) 0.0021(7) 0.0064(8) 0.0097(8)
O3 0.0251(9) 0.0254(9) 0.0136(8) -0.0014(7) 0.0054(7) 0.0026(7)
O4 0.0228(9) 0.0198(8) 0.0188(8) -0.0042(7) 0.0012(7) -0.0008(7)
O5 0.0277(9) 0.0207(9) 0.0229(9) 0.0028(7) 0.0029(7) 0.0023(7)
O6 0.0326(10) 0.0201(8) 0.0169(9) -0.0051(7) 0.0072(7) -0.0079(7)
O7 0.0303(10) 0.0201(9) 0.0195(9) 0.0002(7) 0.0076(7) 0.0009(8)
N1 0.0210(10) 0.0149(9) 0.0149(10) 0.0008(7) 0.0046(8) -0.0033(8)
N2 0.0237(11) 0.0145(9) 0.0156(10) -0.0003(8) 0.0048(8) -0.0019(8)
C1 0.0250(13) 0.0169(11) 0.0169(12) -0.0027(9) 0.0047(10) 0.0049(10)
C2 0.0232(12) 0.0143(11) 0.0178(12) -0.0006(9) 0.0073(10) 0.0038(10)
C3 0.0279(13) 0.0133(11) 0.0158(12) -0.0007(9) 0.0061(10) 0.0050(10)
C4 0.0245(13) 0.0122(11) 0.0209(13) -0.0034(9) 0.0031(10) 0.0033(10)
C5 0.0289(14) 0.0172(11) 0.0225(13) -0.0010(10) 0.0111(11) 0.0014(10)
C6 0.0342(14) 0.0207(12) 0.0134(12) 0.0004(10) 0.0080(10) 0.0050(11)
C7 0.0284(14) 0.0345(14) 0.0121(12) -0.0033(10) 0.0015(10) 0.0048(11)
C8 0.0196(12) 0.0262(13) 0.0167(12) -0.0051(10) 0.0035(10) -0.0042(10)
C9 0.0260(13) 0.0213(12) 0.0169(12) -0.0003(10) 0.0061(10) -0.0033(11)
C10 0.0247(13) 0.0240(13) 0.0231(13) 0.0034(11) 0.0007(10) -0.0008(11)
C11 0.0313(14) 0.0295(14) 0.0175(13) 0.0021(10) -0.0025(11) -0.0017(11)
C12 0.0322(14) 0.0219(12) 0.0157(12) -0.0005(10) 0.0039(11) -0.0031(11)
C13 0.0267(13) 0.0115(11) 0.0181(12) 0.0013(9) 0.0058(10) -0.0051(10)
C14 0.0268(13) 0.0102(10) 0.0172(12) 0.0008(9) 0.0052(10) -0.0067(10)
C15 0.0337(14) 0.0150(11) 0.0143(12) -0.0002(9) 0.0066(10) -0.0055(10)
C16 0.0284(13) 0.0149(11) 0.0241(13) -0.0030(10) 0.0141(11) -0.0033(10)
C17 0.0231(13) 0.0184(12) 0.0228(13) -0.0002(10) 0.0068(10) -0.0001(10)
C18 0.0259(13) 0.0203(12) 0.0183(12) 0.0002(10) 0.0026(10) 0.0010(10)
C19 0.0198(12) 0.0209(12) 0.0129(12) -0.0015(9) 0.0068(9) -0.0002(10)
C20 0.0297(14) 0.0158(11) 0.0185(12) 0.0000(9) 0.0032(10) -0.0026(10)
C21 0.0183(12) 0.0230(12) 0.0166(12) -0.0001(10) 0.0007(10) -0.0017(10)
C22 0.0243(13) 0.0264(13) 0.0203(13) -0.0054(10) 0.0026(10) -0.0018(11)
C23 0.0255(13) 0.0381(15) 0.0200(13) -0.0038(11) 0.0055(11) 0.0011(12)
C24 0.0184(12) 0.0374(15) 0.0220(13) 0.0038(11) 0.0038(10) -0.0067(11)
C25 0.0227(13) 0.0259(13) 0.0246(14) -0.0002(10) 0.0017(11) -0.0021(11)
C26 0.0212(12) 0.0208(12) 0.0174(12) -0.0005(10) 0.0028(10) 0.0025(10)

loop_
_atom_type_symbol
_atom_type_description
_atom_type_scat_dispersion_real
_atom_type_scat_dispersion_imag
_atom_type_scat_source
C C 0.0033 0.0016 'International Tables Vol C Tables 4.2.6.8 and 6.1.1.4'
H H 0.0000 0.0000 'International Tables Vol C Tables 4.2.6.8 and 6.1.1.4'
N N 0.0061 0.0033 'International Tables Vol C Tables 4.2.6.8 and 6.1.1.4'
O O 0.0106 0.0060 'International Tables Vol C Tables 4.2.6.8 and 6.1.1.4'
Cl Cl 0.1484 0.1585 'International Tables Vol C Tables 4.2.6.8 and 6.1.1.4'
Cu Cu 0.3201 1.2651 'International Tables Vol C Tables 4.2.6.8 and 6.1.1.4'

loop_
_geom_angle_atom_site_label_1
_geom_angle_atom_site_label_2
_geom_angle_atom_site_label_3
_geom_angle
_geom_angle_site_symmetry_1
_geom_angle_site_symmetry_3
_geom_angle_publ_flag
O3 Cu1 O4 95.52(7) . . ?
O3 Cu1 N2 171.30(7) . . ?
O4 Cu1 N2 91.50(7) . . ?
O3 Cu1 N1 90.71(7) . . ?
O4 Cu1 N1 156.41(7) . . ?
N2 Cu1 N1 80.83(8) . . ?
O3 Cu1 O7 91.35(7) . . ?
O4 Cu1 O7 91.02(7) . . ?
N2 Cu1 O7 93.66(7) . . ?
N1 Cu1 O7 111.61(7) . . ?
C1 O1 C7 118.22(19) . . ?
C8 O3 Cu1 125.63(15) . . ?
C19 O4 Cu1 119.85(15) . . ?
C21 O6 C20 117.75(19) . . ?
Cu1 O7 H7A 109.5 . . ?
Cu1 O7 H7B 115(2) . . ?
H7A O7 H7B 115.6 . . ?
C9 N1 C13 119.4(2) . . ?
C9 N1 Cu1 125.67(16) . . ?
C13 N1 Cu1 114.90(16) . . ?
C18 N2 C14 119.3(2) . . ?
C18 N2 Cu1 125.28(16) . . ?
C14 N2 Cu1 115.25(15) . . ?
O1 C1 C6 125.2(2) . . ?
O1 C1 C2 116.8(2) . . ?
C6 C1 C2 118.0(2) . . ?
C3 C2 C1 121.9(2) . . ?
C3 C2 Cl3 118.65(18) . . ?
C1 C2 Cl3 119.44(18) . . ?
C4 C3 C2 118.1(2) . . ?
C4 C3 H3 120.9 . . ?
C2 C3 H3 120.9 . . ?
C3 C4 C5 122.0(2) . . ?
C3 C4 Cl4 119.35(18) . . ?
C5 C4 Cl4 118.6(2) . . ?
C4 C5 C6 118.9(2) . . ?
C4 C5 H5 120.6 . . ?
C6 C5 H5 120.6 . . ?
C1 C6 C5 121.0(2) . . ?
C1 C6 H6 119.5 . . ?
C5 C6 H6 119.5 . . ?
O1 C7 C8 114.3(2) . . ?
O1 C7 H7C 108.7 . . ?
C8 C7 H7C 108.7 . . ?
O1 C7 H7D 108.7 . . ?
C8 C7 H7D 108.7 . . ?
H7C C7 H7D 107.6 . . ?
O2 C8 O3 127.0(2) . . ?
O2 C8 C7 121.5(2) . . ?
O3 C8 C7 111.5(2) . . ?
N1 C9 C10 122.6(2) . . ?
N1 C9 H9 118.7 . . ?
C10 C9 H9 118.7 . . ?
C11 C10 C9 117.8(2) . . ?
C11 C10 H10 121.1 . . ?
C9 C10 H10 121.1 . . ?
C10 C11 C12 120.4(2) . . ?
C10 C11 H11 119.8 . . ?
C12 C11 H11 119.8 . . ?
C11 C12 C13 118.6(2) . . ?
C11 C12 H12 120.7 . . ?
C13 C12 H12 120.7 . . ?
N1 C13 C12 121.2(2) . . ?
N1 C13 C14 114.2(2) . . ?
C12 C13 C14 124.5(2) . . ?
N2 C14 C15 121.2(2) . . ?
N2 C14 C13 114.2(2) . . ?
C15 C14 C13 124.6(2) . . ?
C16 C15 C14 118.9(2) . . ?
C16 C15 H15 120.5 . . ?
C14 C15 H15 120.5 . . ?
C15 C16 C17 119.7(2) . . ?
C15 C16 H16 120.2 . . ?
C17 C16 H16 120.2 . . ?
C18 C17 C16 118.7(2) . . ?
C18 C17 H17 120.6 . . ?
C16 C17 H17 120.6 . . ?
N2 C18 C17 122.1(2) . . ?
N2 C18 H18 118.9 . . ?
C17 C18 H18 118.9 . . ?
O5 C19 O4 127.4(2) . . ?
O5 C19 C20 121.1(2) . . ?
O4 C19 C20 111.42(19) . . ?
O6 C20 C19 113.78(19) . . ?
O6 C20 H20A 108.8 . . ?
C19 C20 H20A 108.8 . . ?
O6 C20 H20B 108.8 . . ?
C19 C20 H20B 108.8 . . ?
H20A C20 H20B 107.7 . . ?
O6 C21 C26 116.5(2) . . ?
O6 C21 C22 125.3(2) . . ?
C26 C21 C22 118.2(2) . . ?
C23 C22 C21 120.6(2) . . ?
C23 C22 H22 119.7 . . ?
C21 C22 H22 119.7 . . ?
C24 C23 C22 119.7(2) . . ?
C24 C23 H23 120.2 . . ?
C22 C23 H23 120.2 . . ?
C23 C24 C25 121.3(2) . . ?
C23 C24 Cl2 119.6(2) . . ?
C25 C24 Cl2 119.1(2) . . ?
C26 C25 C24 118.6(2) . . ?
C26 C25 H25 120.7 . . ?
C24 C25 H25 120.7 . . ?
C25 C26 C21 121.6(2) . . ?
C25 C26 Cl1 120.16(19) . . ?
C21 C26 Cl1 118.28(19) . . ?

loop_
_geom_bond_atom_site_label_1
_geom_bond_atom_site_label_2
_geom_bond_distance
_geom_bond_site_symmetry_2
_geom_bond_publ_flag
Cu1 O3 1.9416(16) . ?
Cu1 O4 1.9504(16) . ?
Cu1 N2 1.989(2) . ?
Cu1 N1 2.004(2) . ?
Cu1 O7 2.3063(17) . ?
Cl1 C26 1.733(2) . ?
Cl2 C24 1.743(3) . ?
Cl3 C2 1.738(2) . ?
Cl4 C4 1.744(2) . ?
O1 C1 1.362(3) . ?
O1 C7 1.437(3) . ?
O2 C8 1.235(3) . ?
O3 C8 1.274(3) . ?
O4 C19 1.277(3) . ?
O5 C19 1.230(3) . ?
O6 C21 1.355(3) . ?
O6 C20 1.425(3) . ?
O7 H7A 0.8200 . ?
O7 H7B 0.866(9) . ?
N1 C9 1.326(3) . ?
N1 C13 1.356(3) . ?
N2 C18 1.339(3) . ?
N2 C14 1.357(3) . ?
C1 C6 1.387(3) . ?
C1 C2 1.404(3) . ?
C2 C3 1.385(3) . ?
C3 C4 1.376(3) . ?
C3 H3 0.9300 . ?
C4 C5 1.386(3) . ?
C5 C6 1.392(3) . ?
C5 H5 0.9300 . ?
C6 H6 0.9300 . ?
C7 C8 1.525(3) . ?
C7 H7C 0.9700 . ?
C7 H7D 0.9700 . ?
C9 C10 1.391(3) . ?
C9 H9 0.9300 . ?
C10 C11 1.377(4) . ?
C10 H10 0.9300 . ?
C11 C12 1.382(4) . ?
C11 H11 0.9300 . ?
C12 C13 1.384(3) . ?
C12 H12 0.9300 . ?
C13 C14 1.476(3) . ?
C14 C15 1.385(3) . ?
C15 C16 1.378(3) . ?
C15 H15 0.9300 . ?
C16 C17 1.388(3) . ?
C16 H16 0.9300 . ?
C17 C18 1.375(3) . ?
C17 H17 0.9300 . ?
C18 H18 0.9300 . ?
C19 C20 1.522(3) . ?
C20 H20A 0.9700 . ?
C20 H20B 0.9700 . ?
C21 C26 1.393(3) . ?
C21 C22 1.393(3) . ?
C22 C23 1.382(4) . ?
C22 H22 0.9300 . ?
C23 C24 1.369(4) . ?
C23 H23 0.9300 . ?
C24 C25 1.384(4) . ?
C25 C26 1.378(3) . ?
C25 H25 0.9300 . ?

loop_
_geom_torsion_atom_site_label_1
_geom_torsion_atom_site_label_2
_geom_torsion_atom_site_label_3
_geom_torsion_atom_site_label_4
_geom_torsion
_geom_torsion_site_symmetry_1
_geom_torsion_site_symmetry_2
_geom_torsion_site_symmetry_3
_geom_torsion_site_symmetry_4
_geom_torsion_publ_flag
O4 Cu1 O3 C8 -45.49(19) . . . . ?
N2 Cu1 O3 C8 170.8(4) . . . . ?
N1 Cu1 O3 C8 157.30(19) . . . . ?
O7 Cu1 O3 C8 45.66(18) . . . . ?
O3 Cu1 O4 C19 -54.05(17) . . . . ?
N2 Cu1 O4 C19 120.81(17) . . . . ?
N1 Cu1 O4 C19 50.6(3) . . . . ?
O7 Cu1 O4 C19 -145.50(17) . . . . ?
O3 Cu1 N1 C9 -6.49(19) . . . . ?
O4 Cu1 N1 C9 -112.1(2) . . . . ?
N2 Cu1 N1 C9 175.56(19) . . . . ?
O7 Cu1 N1 C9 85.25(19) . . . . ?
O3 Cu1 N1 C13 172.14(15) . . . . ?
O4 Cu1 N1 C13 66.5(2) . . . . ?
N2 Cu1 N1 C13 -5.80(15) . . . . ?
O7 Cu1 N1 C13 -96.12(16) . . . . ?
O3 Cu1 N2 C18 169.4(4) . . . . ?
O4 Cu1 N2 C18 25.53(19) . . . . ?
N1 Cu1 N2 C18 -176.9(2) . . . . ?
O7 Cu1 N2 C18 -65.58(19) . . . . ?
O3 Cu1 N2 C14 -6.4(6) . . . . ?
O4 Cu1 N2 C14 -150.24(15) . . . . ?
N1 Cu1 N2 C14 7.33(15) . . . . ?
O7 Cu1 N2 C14 118.65(15) . . . . ?
C7 O1 C1 C6 0.9(3) . . . . ?
C7 O1 C1 C2 -179.55(19) . . . . ?
O1 C1 C2 C3 177.8(2) . . . . ?
C6 C1 C2 C3 -2.7(3) . . . . ?
O1 C1 C2 Cl3 -1.9(3) . . . . ?
C6 C1 C2 Cl3 177.64(17) . . . . ?
C1 C2 C3 C4 1.7(3) . . . . ?
Cl3 C2 C3 C4 -178.65(17) . . . . ?
C2 C3 C4 C5 0.6(3) . . . . ?
C2 C3 C4 Cl4 -178.66(17) . . . . ?
C3 C4 C5 C6 -1.7(3) . . . . ?
Cl4 C4 C5 C6 177.54(18) . . . . ?
O1 C1 C6 C5 -179.0(2) . . . . ?
C2 C1 C6 C5 1.5(3) . . . . ?
C4 C5 C6 C1 0.6(3) . . . . ?
C1 O1 C7 C8 76.9(3) . . . . ?
Cu1 O3 C8 O2 -20.8(3) . . . . ?
Cu1 O3 C8 C7 161.10(15) . . . . ?
O1 C7 C8 O2 5.2(3) . . . . ?
O1 C7 C8 O3 -176.6(2) . . . . ?
C13 N1 C9 C10 1.1(3) . . . . ?
Cu1 N1 C9 C10 179.72(17) . . . . ?
N1 C9 C10 C11 -1.5(4) . . . . ?
C9 C10 C11 C12 0.4(4) . . . . ?
C10 C11 C12 C13 1.0(4) . . . . ?
C9 N1 C13 C12 0.4(3) . . . . ?
Cu1 N1 C13 C12 -178.37(16) . . . . ?
C9 N1 C13 C14 -177.83(19) . . . . ?
Cu1 N1 C13 C14 3.4(2) . . . . ?
C11 C12 C13 N1 -1.4(3) . . . . ?
C11 C12 C13 C14 176.6(2) . . . . ?
C18 N2 C14 C15 -2.0(3) . . . . ?
Cu1 N2 C14 C15 174.03(17) . . . . ?
C18 N2 C14 C13 176.4(2) . . . . ?
Cu1 N2 C14 C13 -7.5(2) . . . . ?
N1 C13 C14 N2 2.6(3) . . . . ?
C12 C13 C14 N2 -175.5(2) . . . . ?
N1 C13 C14 C15 -179.0(2) . . . . ?
C12 C13 C14 C15 2.9(4) . . . . ?
N2 C14 C15 C16 1.4(3) . . . . ?
C13 C14 C15 C16 -176.9(2) . . . . ?
C14 C15 C16 C17 0.3(3) . . . . ?
C15 C16 C17 C18 -1.3(3) . . . . ?
C14 N2 C18 C17 1.0(3) . . . . ?
Cu1 N2 C18 C17 -174.61(17) . . . . ?
C16 C17 C18 N2 0.6(3) . . . . ?
Cu1 O4 C19 O5 -12.0(3) . . . . ?
Cu1 O4 C19 C20 165.70(14) . . . . ?
C21 O6 C20 C19 -78.6(3) . . . . ?
O5 C19 C20 O6 -7.4(3) . . . . ?
O4 C19 C20 O6 174.74(19) . . . . ?
C20 O6 C21 C26 -175.25(19) . . . . ?
C20 O6 C21 C22 3.2(3) . . . . ?
O6 C21 C22 C23 -177.7(2) . . . . ?
C26 C21 C22 C23 0.8(4) . . . . ?
C21 C22 C23 C24 -1.2(4) . . . . ?
C22 C23 C24 C25 0.5(4) . . . . ?
C22 C23 C24 Cl2 -179.38(19) . . . . ?
C23 C24 C25 C26 0.6(4) . . . . ?
Cl2 C24 C25 C26 -179.50(18) . . . . ?
C24 C25 C26 C21 -1.1(4) . . . . ?
C24 C25 C26 Cl1 178.39(18) . . . . ?
O6 C21 C26 C25 179.0(2) . . . . ?
C22 C21 C26 C25 0.4(3) . . . . ?
O6 C21 C26 Cl1 -0.5(3) . . . . ?
C22 C21 C26 Cl1 -179.09(18) . . . . ?
